data_2225938
loop_
_publ_author_name
'Kannan, M.'
'Kumaravel, Kandhasamy'
'Vasuki, Gnanasambandam'
'Krishna, R.'

_publ_section_title
;
 Ethyl
 2-(6-amino-5-cyano-3,4-dimethyl-2<i>H</i>,4<i>H</i>-pyrano[2,3-<i>c</i>]pyrazol-4-yl)acetate
;
_journal_coeditor_code NG2761
_journal_issue 5
_journal_name_full 'Acta Crystallographica Section E'
_journal_page_first o1242
_journal_paper_doi 10.1107/S1600536810015540
_journal_volume 66
_journal_year 2010
_chemical_formula_iupac 'C13 H16 N4 O3'
_chemical_formula_moiety 'C13 H16 N4 O3'
_chemical_formula_sum 'C13 H16 N4 O3'
_chemical_formula_weight 276.30
_chemical_name_systematic
;
Ethyl 2-(6-amino-5-cyano-3,4-dimethyl-2<i>H</i>,4<i>H</i>-
pyrano[2,3-<i>c</i>]pyrazol-4-yl)acetate
;
_space_group_IT_number 2
_symmetry_cell_setting triclinic
_symmetry_space_group_name_Hall '-P 1'
_symmetry_space_group_name_H-M 'P -1'
_atom_sites_solution_hydrogens geom
_atom_sites_solution_primary direct
_atom_sites_solution_secondary difmap
_audit_creation_method SHELXL-97
_cell_angle_alpha 86.405(5)
_cell_angle_beta 85.183(5)
_cell_angle_gamma 65.726(5)
_cell_formula_units_Z 2
_cell_length_a 6.961(5)
_cell_length_b 7.373(5)
_cell_length_c 14.535(5)
_cell_measurement_reflns_used 7682
_cell_measurement_temperature 293(2)
_cell_measurement_theta_max 32.75
_cell_measurement_theta_min 2.81
_cell_volume 677.3(7)
_computing_cell_refinement 'APEX2 and SAINT (Bruker, 2004)'
_computing_data_collection 'APEX2 (Bruker, 2004)'
_computing_data_reduction 'SAINT and XPREP (Bruker, 2004)'
_computing_molecular_graphics '<i>ORTEP-3 for Windows</i> (Farrugia, 1997)'
_computing_publication_material 'PLATON (Spek, 2009)'
_computing_structure_refinement 'SHELXL97 (Sheldrick, 2008)'
_computing_structure_solution 'SHELXS97 (Sheldrick, 2008)'
_diffrn_ambient_temperature 293(2)
_diffrn_detector_area_resol_mean 0
_diffrn_measured_fraction_theta_full 0.997
_diffrn_measured_fraction_theta_max 0.997
_diffrn_measurement_device_type 'Bruker Kappa APEXII CCD'
_diffrn_measurement_method '\w and \f scan'
_diffrn_radiation_monochromator graphite
_diffrn_radiation_source 'fine-focus sealed tube'
_diffrn_radiation_type MoK\a
_diffrn_radiation_wavelength 0.71069
_diffrn_reflns_av_R_equivalents 0.0199
_diffrn_reflns_av_sigmaI/netI 0.0134
_diffrn_reflns_limit_h_max 8
_diffrn_reflns_limit_h_min -8
_diffrn_reflns_limit_k_max 8
_diffrn_reflns_limit_k_min -8
_diffrn_reflns_limit_l_max 17
_diffrn_reflns_limit_l_min -17
_diffrn_reflns_number 12811
_diffrn_reflns_theta_full 25.00
_diffrn_reflns_theta_max 25.00
_diffrn_reflns_theta_min 2.81
_diffrn_standards_decay_% 0
_diffrn_standards_interval_count 0
_diffrn_standards_interval_time 0
_diffrn_standards_number 0
_exptl_absorpt_coefficient_mu 0.099
_exptl_absorpt_correction_T_max 0.9805
_exptl_absorpt_correction_T_min 0.9757
_exptl_absorpt_correction_type multi-scan
_exptl_absorpt_process_details '(SADABS; Bruker 2004)'
_exptl_crystal_colour colourless
_exptl_crystal_density_diffrn 1.355
_exptl_crystal_density_method 'not measured'
_exptl_crystal_description block
_exptl_crystal_F_000 292
_exptl_crystal_size_max 0.25
_exptl_crystal_size_mid 0.20
_exptl_crystal_size_min 0.20
_refine_diff_density_max 0.297
_refine_diff_density_min -0.261
_refine_ls_extinction_method none
_refine_ls_goodness_of_fit_ref 1.023
_refine_ls_hydrogen_treatment constr
_refine_ls_matrix_type full
_refine_ls_number_parameters 184
_refine_ls_number_reflns 2378
_refine_ls_number_restraints 0
_refine_ls_restrained_S_all 1.023
_refine_ls_R_factor_all 0.0452
_refine_ls_R_factor_gt 0.0411
_refine_ls_shift/su_max 0.001
_refine_ls_shift/su_mean 0.000
_refine_ls_structure_factor_coef Fsqd
_refine_ls_weighting_details 'calc w=1/[\s^2^(Fo^2^)+(0.0655P)^2^+0.2561P] where P=(Fo^2^+2Fc^2^)/3'
_refine_ls_weighting_scheme calc
_refine_ls_wR_factor_gt 0.1126
_refine_ls_wR_factor_ref 0.1172
_reflns_number_gt 2130
_reflns_number_total 2385
_reflns_threshold_expression I>2sigma(I)
_cod_data_source_file ng2761.cif
_cod_data_source_block I
_cod_depositor_comments
;
The following automatic conversions were performed:
'_symmetry_cell_setting' value 'Triclinic' changed to 'triclinic'
according to '/home/saulius/struct/CIF-dictionaries/cif_core.dic'
dictionary named 'cif_core.dic' version 2.4.1 from 2010-06-29.

Automatic conversion script
Id: cif_fix_enum 1527 2010-12-29 10:47:43Z saulius 
;
_cod_database_code 2225938
_cod_database_fobs_code 2225938

loop_
_symmetry_equiv_pos_as_xyz
'x, y, z'
'-x, -y, -z'

loop_
_atom_site_type_symbol
_atom_site_label
_atom_site_fract_x
_atom_site_fract_y
_atom_site_fract_z
_atom_site_U_iso_or_equiv
_atom_site_adp_type
_atom_site_calc_flag
_atom_site_refinement_flags
_atom_site_occupancy
_atom_site_disorder_assembly
_atom_site_disorder_group
C C1 0.4375(2) 0.8266(2) 0.84125(10) 0.0288(3) Uani d . 1 . .
C C2 0.3125(2) 0.7231(2) 0.86328(9) 0.0271(3) Uani d . 1 . .
C C3 0.2551(2) 0.6151(2) 0.79351(9) 0.0271(3) Uani d . 1 . .
C C4 0.3682(2) 0.6404(2) 0.70213(9) 0.0282(3) Uani d . 1 . .
C C5 0.4908(2) 0.7439(2) 0.68793(10) 0.0306(3) Uani d . 1 . .
C C6 0.0126(2) 0.7009(2) 0.78369(10) 0.0329(3) Uani d . 1 . .
H H6A -0.0164 0.6276 0.7375 0.040 Uiso calc R 1 . .
H H6B -0.0563 0.6818 0.8420 0.040 Uiso calc R 1 . .
C C7 -0.0780(2) 0.9167(2) 0.75667(11) 0.0378(4) Uani d . 1 . .
C C8 -0.1525(3) 1.1488(3) 0.62848(17) 0.0654(6) Uani d . 1 . .
H H8A -0.2528 1.2402 0.6724 0.078 Uiso calc R 1 . .
H H8B -0.2217 1.1636 0.5715 0.078 Uiso calc R 1 . .
C C9 0.0317(5) 1.1990(4) 0.6104(3) 0.1088(12) Uani d . 1 . .
H H9A 0.0887 1.2023 0.6679 0.163 Uiso calc R 1 . .
H H9B -0.0109 1.3271 0.5794 0.163 Uiso calc R 1 . .
H H9C 0.1375 1.1003 0.5722 0.163 Uiso calc R 1 . .
C C10 0.2672(2) 0.7477(2) 0.95731(10) 0.0320(3) Uani d . 1 . .
C C11 0.1408(3) 0.6754(3) 1.02539(11) 0.0487(5) Uani d . 1 . .
H H11A 0.2177 0.5356 1.0380 0.073 Uiso calc R 1 . .
H H11B 0.0091 0.6978 1.0006 0.073 Uiso calc R 1 . .
H H11C 0.1140 0.7461 1.0816 0.073 Uiso calc R 1 . .
C C12 0.3282(3) 0.3931(2) 0.82003(11) 0.0385(4) Uani d . 1 . .
H H12A 0.4780 0.3351 0.8261 0.058 Uiso calc R 1 . .
H H12B 0.2951 0.3270 0.7729 0.058 Uiso calc R 1 . .
H H12C 0.2574 0.3782 0.8777 0.058 Uiso calc R 1 . .
C C13 0.3419(2) 0.5481(2) 0.62484(10) 0.0354(4) Uani d . 1 . .
N N1 0.4738(2) 0.9108(2) 0.91081(8) 0.0351(3) Uani d . 1 . .
N N2 0.3649(2) 0.8596(2) 0.98199(8) 0.0357(3) Uani d . 1 . .
H H2 0.3589 0.8954 1.0377 0.043 Uiso calc R 1 . .
N N3 0.5923(2) 0.7662(2) 0.60839(9) 0.0474(4) Uani d . 1 . .
H H3A 0.5831 0.7114 0.5594 0.057 Uiso calc R 1 . .
H H3B 0.6667 0.8352 0.6064 0.057 Uiso calc R 1 . .
N N4 0.3189(3) 0.4715(3) 0.56322(10) 0.0555(4) Uani d . 1 . .
O O1 0.52556(17) 0.84545(17) 0.75515(7) 0.0367(3) Uani d . 1 . .
O O2 -0.1338(2) 1.0482(2) 0.81014(10) 0.0659(4) Uani d . 1 . .
O O3 -0.08990(18) 0.94621(17) 0.66504(8) 0.0450(3) Uani d . 1 . .

loop_
_atom_site_aniso_label
_atom_site_aniso_U_11
_atom_site_aniso_U_22
_atom_site_aniso_U_33
_atom_site_aniso_U_12
_atom_site_aniso_U_13
_atom_site_aniso_U_23
C1 0.0306(7) 0.0354(7) 0.0243(7) -0.0169(6) -0.0013(5) -0.0047(6)
C2 0.0271(7) 0.0322(7) 0.0246(7) -0.0142(6) -0.0018(5) -0.0038(5)
C3 0.0277(7) 0.0322(7) 0.0250(7) -0.0153(6) -0.0012(5) -0.0050(5)
C4 0.0269(7) 0.0353(7) 0.0253(7) -0.0148(6) -0.0007(5) -0.0071(6)
C5 0.0307(7) 0.0399(8) 0.0245(7) -0.0172(6) -0.0006(6) -0.0069(6)
C6 0.0291(7) 0.0450(8) 0.0312(8) -0.0213(6) 0.0005(6) -0.0068(6)
C7 0.0250(7) 0.0454(9) 0.0434(9) -0.0128(6) -0.0036(6) -0.0124(7)
C8 0.0592(12) 0.0478(11) 0.0810(15) -0.0144(9) -0.0116(11) 0.0124(10)
C9 0.096(2) 0.0740(17) 0.171(3) -0.0526(16) -0.029(2) 0.0415(19)
C10 0.0376(8) 0.0365(8) 0.0267(7) -0.0196(6) -0.0016(6) -0.0048(6)
C11 0.0692(12) 0.0637(11) 0.0298(8) -0.0450(10) 0.0083(8) -0.0090(8)
C12 0.0481(9) 0.0344(8) 0.0364(8) -0.0197(7) -0.0038(7) -0.0028(6)
C13 0.0362(8) 0.0488(9) 0.0289(8) -0.0255(7) 0.0042(6) -0.0088(7)
N1 0.0430(7) 0.0457(7) 0.0273(6) -0.0284(6) -0.0011(5) -0.0067(5)
N2 0.0487(8) 0.0459(7) 0.0224(6) -0.0286(6) -0.0015(5) -0.0069(5)
N3 0.0591(9) 0.0738(10) 0.0300(7) -0.0484(8) 0.0114(6) -0.0162(7)
N4 0.0675(10) 0.0859(12) 0.0357(8) -0.0534(9) 0.0097(7) -0.0243(8)
O1 0.0446(6) 0.0537(7) 0.0266(6) -0.0350(5) 0.0047(4) -0.0106(5)
O2 0.0652(9) 0.0518(8) 0.0677(9) -0.0048(7) -0.0160(7) -0.0270(7)
O3 0.0440(7) 0.0432(6) 0.0457(7) -0.0163(5) -0.0008(5) -0.0005(5)

loop_
_atom_type_symbol
_atom_type_description
_atom_type_scat_dispersion_real
_atom_type_scat_dispersion_imag
_atom_type_scat_source
C C 0.0033 0.0016 'International Tables Vol C Tables 4.2.6.8 and 6.1.1.4'
H H 0.0000 0.0000 'International Tables Vol C Tables 4.2.6.8 and 6.1.1.4'
N N 0.0061 0.0033 'International Tables Vol C Tables 4.2.6.8 and 6.1.1.4'
O O 0.0106 0.0060 'International Tables Vol C Tables 4.2.6.8 and 6.1.1.4'

loop_
_geom_angle_atom_site_label_1
_geom_angle_atom_site_label_2
_geom_angle_atom_site_label_3
_geom_angle_site_symmetry_1
_geom_angle_site_symmetry_3
_geom_angle
_geom_angle_publ_flag
N1 C1 O1 . . 118.81(13) ?
N1 C1 C2 . . 115.28(13) ?
O1 C1 C2 . . 125.90(13) ?
C1 C2 C10 . . 103.21(13) ?
C1 C2 C3 . . 123.21(13) ?
C10 C2 C3 . . 133.58(13) ?
C2 C3 C4 . . 105.90(12) ?
C2 C3 C12 . . 111.39(12) ?
C4 C3 C12 . . 109.91(12) ?
C2 C3 C6 . . 112.12(11) ?
C4 C3 C6 . . 110.22(12) ?
C12 C3 C6 . . 107.33(12) ?
C5 C4 C13 . . 116.78(13) ?
C5 C4 C3 . . 126.29(13) ?
C13 C4 C3 . . 116.93(13) ?
N3 C5 C4 . . 126.98(14) ?
N3 C5 O1 . . 109.58(13) ?
C4 C5 O1 . . 123.44(13) ?
C7 C6 C3 . . 112.62(12) ?
C7 C6 H6A . . 109.1 ?
C3 C6 H6A . . 109.1 ?
C7 C6 H6B . . 109.1 ?
C3 C6 H6B . . 109.1 ?
H6A C6 H6B . . 107.8 ?
O2 C7 O3 . . 123.82(17) ?
O2 C7 C6 . . 124.23(16) ?
O3 C7 C6 . . 111.94(13) ?
O3 C8 C9 . . 111.08(18) ?
O3 C8 H8A . . 109.4 ?
C9 C8 H8A . . 109.4 ?
O3 C8 H8B . . 109.4 ?
C9 C8 H8B . . 109.4 ?
H8A C8 H8B . . 108.0 ?
C8 C9 H9A . . 109.5 ?
C8 C9 H9B . . 109.5 ?
H9A C9 H9B . . 109.5 ?
C8 C9 H9C . . 109.5 ?
H9A C9 H9C . . 109.5 ?
H9B C9 H9C . . 109.5 ?
N2 C10 C2 . . 106.01(13) ?
N2 C10 C11 . . 122.04(14) ?
C2 C10 C11 . . 131.95(14) ?
C10 C11 H11A . . 109.5 ?
C10 C11 H11B . . 109.5 ?
H11A C11 H11B . . 109.5 ?
C10 C11 H11C . . 109.5 ?
H11A C11 H11C . . 109.5 ?
H11B C11 H11C . . 109.5 ?
C3 C12 H12A . . 109.5 ?
C3 C12 H12B . . 109.5 ?
H12A C12 H12B . . 109.5 ?
C3 C12 H12C . . 109.5 ?
H12A C12 H12C . . 109.5 ?
H12B C12 H12C . . 109.5 ?
N4 C13 C4 . . 178.79(17) ?
C1 N1 N2 . . 101.70(12) ?
C10 N2 N1 . . 113.80(12) ?
C10 N2 H2 . . 123.1 ?
N1 N2 H2 . . 123.1 ?
C5 N3 H3A . . 120.0 ?
C5 N3 H3B . . 120.0 ?
H3A N3 H3B . . 120.0 ?
C5 O1 C1 . . 115.14(12) ?
C7 O3 C8 . . 117.56(15) ?

loop_
_geom_bond_atom_site_label_1
_geom_bond_atom_site_label_2
_geom_bond_site_symmetry_2
_geom_bond_distance
_geom_bond_publ_flag
C1 N1 . 1.3125(19) ?
C1 O1 . 1.3714(18) ?
C1 C2 . 1.383(2) ?
C2 C10 . 1.383(2) ?
C2 C3 . 1.5006(19) ?
C3 C4 . 1.527(2) ?
C3 C12 . 1.535(2) ?
C3 C6 . 1.556(2) ?
C4 C5 . 1.356(2) ?
C4 C13 . 1.411(2) ?
C5 N3 . 1.341(2) ?
C5 O1 . 1.3616(17) ?
C6 C7 . 1.490(2) ?
C6 H6A . 0.9700 ?
C6 H6B . 0.9700 ?
C7 O2 . 1.195(2) ?
C7 O3 . 1.340(2) ?
C8 O3 . 1.452(2) ?
C8 C9 . 1.474(4) ?
C8 H8A . 0.9700 ?
C8 H8B . 0.9700 ?
C9 H9A . 0.9600 ?
C9 H9B . 0.9600 ?
C9 H9C . 0.9600 ?
C10 N2 . 1.346(2) ?
C10 C11 . 1.487(2) ?
C11 H11A . 0.9600 ?
C11 H11B . 0.9600 ?
C11 H11C . 0.9600 ?
C12 H12A . 0.9600 ?
C12 H12B . 0.9600 ?
C12 H12C . 0.9600 ?
C13 N4 . 1.144(2) ?
N1 N2 . 1.3572(18) ?
N2 H2 . 0.8600 ?
N3 H3A . 0.8600 ?
N3 H3B . 0.8600 ?

loop_
_geom_hbond_atom_site_label_D
_geom_hbond_atom_site_label_H
_geom_hbond_atom_site_label_A
_geom_hbond_site_symmetry_A
_geom_hbond_distance_DH
_geom_hbond_distance_HA
_geom_hbond_distance_DA
_geom_hbond_angle_DHA
N2 H2 O2 2_577 0.86 2.55 3.274(2) 142.1
N2 H2 N1 2_677 0.86 2.37 2.956(2) 126.0
N3 H3A N4 2_666 0.86 2.19 3.012(2) 159.6
N3 H3B O3 1_655 0.86 2.40 3.192(2) 154.3

loop_
_geom_torsion_atom_site_label_1
_geom_torsion_atom_site_label_2
_geom_torsion_atom_site_label_3
_geom_torsion_atom_site_label_4
_geom_torsion_site_symmetry_1
_geom_torsion_site_symmetry_2
_geom_torsion_site_symmetry_3
_geom_torsion_site_symmetry_4
_geom_torsion
_geom_torsion_publ_flag
N1 C1 C2 C10 . . . . 0.13(17) ?
O1 C1 C2 C10 . . . . 179.38(13) ?
N1 C1 C2 C3 . . . . -179.36(12) ?
O1 C1 C2 C3 . . . . -0.1(2) ?
C1 C2 C3 C4 . . . . 2.14(18) ?
C10 C2 C3 C4 . . . . -177.17(15) ?
C1 C2 C3 C12 . . . . 121.60(15) ?
C10 C2 C3 C12 . . . . -57.7(2) ?
C1 C2 C3 C6 . . . . -118.10(15) ?
C10 C2 C3 C6 . . . . 62.6(2) ?
C2 C3 C4 C5 . . . . -1.37(19) ?
C12 C3 C4 C5 . . . . -121.80(16) ?
C6 C3 C4 C5 . . . . 120.10(16) ?
C2 C3 C4 C13 . . . . 178.97(12) ?
C12 C3 C4 C13 . . . . 58.54(17) ?
C6 C3 C4 C13 . . . . -59.56(17) ?
C13 C4 C5 N3 . . . . -0.9(2) ?
C3 C4 C5 N3 . . . . 179.41(14) ?
C13 C4 C5 O1 . . . . 178.03(13) ?
C3 C4 C5 O1 . . . . -1.6(2) ?
C2 C3 C6 C7 . . . . 58.13(16) ?
C4 C3 C6 C7 . . . . -59.57(16) ?
C12 C3 C6 C7 . . . . -179.24(12) ?
C3 C6 C7 O2 . . . . -85.9(2) ?
C3 C6 C7 O3 . . . . 94.18(15) ?
C1 C2 C10 N2 . . . . 0.13(16) ?
C3 C2 C10 N2 . . . . 179.54(14) ?
C1 C2 C10 C11 . . . . -179.84(17) ?
C3 C2 C10 C11 . . . . -0.4(3) ?
C5 C4 C13 N4 . . . . 169(9) ?
C3 C4 C13 N4 . . . . -11(9) ?
O1 C1 N1 N2 . . . . -179.63(12) ?
C2 C1 N1 N2 . . . . -0.32(17) ?
C2 C10 N2 N1 . . . . -0.35(17) ?
C11 C10 N2 N1 . . . . 179.63(15) ?
C1 N1 N2 C10 . . . . 0.41(17) ?
N3 C5 O1 C1 . . . . -177.10(12) ?
C4 C5 O1 C1 . . . . 3.8(2) ?
N1 C1 O1 C5 . . . . 176.23(12) ?
C2 C1 O1 C5 . . . . -3.0(2) ?
O2 C7 O3 C8 . . . . 7.0(2) ?
C6 C7 O3 C8 . . . . -173.07(14) ?
C9 C8 O3 C7 . . . . 87.2(3) ?
